data_8106072
loop_
_publ_author_name
'Meng, Fankun'
'Jia, Junying'
'Liu, Hongsheng'

_publ_section_title
;
 Crystal structure of
 1-(4-fluorophenyl)-N-(5-((triphenylstannyl)thio)thiophen-2-yl)methanimine,
 C27H20FN3S2Sn
;
_journal_issue 1
_journal_name_full 'Zeitschrift f\"ur Kristallographie - New Crystal Structures'
_journal_page_first 129
_journal_page_last 130
_journal_paper_doi 10.1515/ncrs-2017-0216
_journal_volume 233
_journal_year 2018
_chemical_formula_sum 'C27 H20 F N3 S2 Sn'
_chemical_formula_weight 588.27
_space_group_crystal_system monoclinic
_space_group_IT_number 14
_space_group_name_Hall '-P 2yn'
_space_group_name_H-M_alt 'P 1 21/n 1'
_atom_sites_solution_hydrogens geom
_cell_angle_alpha 90
_cell_angle_beta 108.3350(11)
_cell_angle_gamma 90
_cell_formula_units_Z 4
_cell_length_a 15.631(4)
_cell_length_b 9.865(3)
_cell_length_c 17.256(3)
_cell_measurement_reflns_used 3076
_cell_measurement_temperature 298(2)
_cell_measurement_theta_max 22.280
_cell_measurement_theta_min 2.403
_cell_volume 2525.8(11)
_computing_cell_refinement 'Bruker SMART'
_computing_data_collection 'Bruker SMART'
_computing_data_reduction 'Bruker SAINT'
_computing_molecular_graphics 'Bruker SHELXTL'
_computing_publication_material 'Bruker SHELXTL'
_computing_structure_refinement 'SHELXL-2014/7 (Sheldrick, 2014)'
_computing_structure_solution 'SHELXS-97 (Sheldrick, 1990)'
_diffrn_ambient_temperature 298(2)
_diffrn_measured_fraction_theta_full 1.000
_diffrn_measured_fraction_theta_max 1.000
_diffrn_measurement_device_type 'CCD area detector'
_diffrn_radiation_type MoK\a
_diffrn_radiation_wavelength 0.71073
_diffrn_reflns_av_R_equivalents 0.0497
_diffrn_reflns_av_unetI/netI 0.0592
_diffrn_reflns_Laue_measured_fraction_full 1.000
_diffrn_reflns_Laue_measured_fraction_max 1.000
_diffrn_reflns_limit_h_max 18
_diffrn_reflns_limit_h_min -18
_diffrn_reflns_limit_k_max 11
_diffrn_reflns_limit_k_min -11
_diffrn_reflns_limit_l_max 20
_diffrn_reflns_limit_l_min -15
_diffrn_reflns_number 12919
_diffrn_reflns_point_group_measured_fraction_full 1.000
_diffrn_reflns_point_group_measured_fraction_max 1.000
_diffrn_reflns_theta_full 25.096
_diffrn_reflns_theta_max 25.096
_diffrn_reflns_theta_min 2.122
_exptl_absorpt_coefficient_mu 1.205
_exptl_absorpt_correction_T_max 0.7527
_exptl_absorpt_correction_T_min 0.6991
_exptl_absorpt_correction_type multi-scan
_exptl_absorpt_process_details sadabs
_exptl_crystal_colour colorless
_exptl_crystal_density_diffrn 1.547
_exptl_crystal_description block
_exptl_crystal_F_000 1176
_exptl_crystal_size_max 0.530
_exptl_crystal_size_mid 0.400
_exptl_crystal_size_min 0.220
_refine_diff_density_max 0.820
_refine_diff_density_min -0.372
_refine_diff_density_rms 0.087
_refine_ls_extinction_coef .
_refine_ls_extinction_method none
_refine_ls_goodness_of_fit_ref 1.042
_refine_ls_hydrogen_treatment constr
_refine_ls_matrix_type full
_refine_ls_number_parameters 307
_refine_ls_number_reflns 4492
_refine_ls_number_restraints 0
_refine_ls_restrained_S_all 1.042
_refine_ls_R_factor_all 0.0764
_refine_ls_R_factor_gt 0.0398
_refine_ls_shift/su_max 0.001
_refine_ls_shift/su_mean 0.000
_refine_ls_structure_factor_coef Fsqd
_refine_ls_weighting_details 'w=1/[\s^2^(Fo^2^)+(0.0304P)^2^+1.4315P] where P=(Fo^2^+2Fc^2^)/3'
_refine_ls_weighting_scheme calc
_refine_ls_wR_factor_gt 0.0763
_refine_ls_wR_factor_ref 0.0917
_reflns_Friedel_coverage 0.000
_reflns_Friedel_fraction_full .
_reflns_Friedel_fraction_max .
_reflns_number_gt 2906
_reflns_number_total 4492
_reflns_threshold_expression 'I > 2\s(I)'
_cod_data_source_file suppl_ncrs-2017-0216_suppl.cif
_cod_data_source_block mfk
_cod_original_cell_volume 2525.8(10)
_cod_original_sg_symbol_H-M 'P 21/n'
_cod_database_code 8106072
_shelx_space_group_comment
;
The symmetry employed for this shelxl refinement is uniquely defined
by the following loop, which should always be used as a source of
symmetry information in preference to the above space-group names.
They are only intended as comments.
;
_shelx_estimated_absorpt_t_min 0.568
_shelx_estimated_absorpt_t_max 0.777

loop_
_space_group_symop_operation_xyz
'x, y, z'
'-x+1/2, y+1/2, -z+1/2'
'-x, -y, -z'
'x-1/2, -y-1/2, z-1/2'

loop_
_atom_site_label
_atom_site_type_symbol
_atom_site_fract_x
_atom_site_fract_y
_atom_site_fract_z
_atom_site_U_iso_or_equiv
_atom_site_adp_type
_atom_site_occupancy
_atom_site_site_symmetry_order
_atom_site_calc_flag
_atom_site_refinement_flags_posn
_atom_site_refinement_flags_adp
_atom_site_refinement_flags_occupancy
_atom_site_disorder_assembly
_atom_site_disorder_group
Sn1 Sn 0.82025(2) 0.05801(3) 1.01054(2) 0.04710(13) Uani 1 1 d . . . . .
F1 F -0.0347(2) 0.0918(4) 0.5827(2) 0.1067(12) Uani 1 1 d . . . . .
N1 N 0.6184(3) 0.0176(4) 0.9125(3) 0.0567(11) Uani 1 1 d . . . . .
N2 N 0.5385(3) -0.0112(4) 0.8507(3) 0.0587(11) Uani 1 1 d . . . . .
N3 N 0.3837(3) 0.0447(4) 0.7970(3) 0.0579(11) Uani 1 1 d . . . . .
S1 S 0.49583(9) 0.16322(14) 0.94241(9) 0.0625(4) Uani 1 1 d . . . . .
S2 S 0.69500(9) 0.16156(15) 1.04966(9) 0.0673(4) Uani 1 1 d . . . . .
C1 C 0.6069(3) 0.1040(5) 0.9647(3) 0.0538(13) Uani 1 1 d . . . . .
C2 C 0.4691(3) 0.0567(5) 0.8562(3) 0.0526(12) Uani 1 1 d . . . . .
C3 C 0.3178(4) 0.1190(5) 0.8003(3) 0.0635(15) Uani 1 1 d . . . . .
H3 H 0.3286 0.1817 0.8425 0.076 Uiso 1 1 calc R U . . .
C4 C 0.2262(3) 0.1117(5) 0.7417(3) 0.0526(13) Uani 1 1 d . . . . .
C5 C 0.2038(4) 0.0220(5) 0.6771(4) 0.0681(16) Uani 1 1 d . . . . .
H5 H 0.2479 -0.0352 0.6697 0.082 Uiso 1 1 calc R U . . .
C6 C 0.1168(4) 0.0151(6) 0.6228(4) 0.0760(17) Uani 1 1 d . . . . .
H6 H 0.1024 -0.0455 0.5793 0.091 Uiso 1 1 calc R U . . .
C7 C 0.0524(4) 0.1001(6) 0.6350(4) 0.0688(16) Uani 1 1 d . . . . .
C8 C 0.0703(4) 0.1903(6) 0.6965(4) 0.0650(15) Uani 1 1 d . . . . .
H8 H 0.0258 0.2473 0.7032 0.078 Uiso 1 1 calc R U . . .
C9 C 0.1588(4) 0.1951(5) 0.7499(3) 0.0635(15) Uani 1 1 d . . . . .
H9 H 0.1726 0.2570 0.7927 0.076 Uiso 1 1 calc R U . . .
C10 C 0.8191(3) 0.1434(5) 0.8970(3) 0.0452(12) Uani 1 1 d . . . . .
C11 C 0.8398(3) 0.0702(5) 0.8372(3) 0.0578(13) Uani 1 1 d . . . . .
H11 H 0.8486 -0.0229 0.8435 0.069 Uiso 1 1 calc R U . . .
C12 C 0.8476(4) 0.1322(7) 0.7686(4) 0.0746(17) Uani 1 1 d . . . . .
H12 H 0.8623 0.0810 0.7293 0.090 Uiso 1 1 calc R U . . .
C13 C 0.8342(4) 0.2671(8) 0.7578(4) 0.0793(19) Uani 1 1 d . . . . .
H13 H 0.8394 0.3091 0.7112 0.095 Uiso 1 1 calc R U . . .
C14 C 0.8130(4) 0.3405(6) 0.8158(4) 0.0782(18) Uani 1 1 d . . . . .
H14 H 0.8036 0.4334 0.8086 0.094 Uiso 1 1 calc R U . . .
C15 C 0.8051(4) 0.2804(5) 0.8847(3) 0.0625(15) Uani 1 1 d . . . . .
H15 H 0.7902 0.3325 0.9235 0.075 Uiso 1 1 calc R U . . .
C16 C 0.9315(3) 0.1498(5) 1.1032(3) 0.0464(12) Uani 1 1 d . . . . .
C17 C 0.9495(4) 0.1265(5) 1.1854(3) 0.0593(14) Uani 1 1 d . . . . .
H17 H 0.9127 0.0680 1.2031 0.071 Uiso 1 1 calc R U . . .
C18 C 1.0221(4) 0.1893(6) 1.2425(3) 0.0713(16) Uani 1 1 d . . . . .
H18 H 1.0335 0.1714 1.2978 0.086 Uiso 1 1 calc R U . . .
C19 C 1.0768(4) 0.2768(6) 1.2187(4) 0.0719(17) Uani 1 1 d . . . . .
H19 H 1.1249 0.3184 1.2574 0.086 Uiso 1 1 calc R U . . .
C20 C 1.0603(4) 0.3027(5) 1.1375(4) 0.0691(16) Uani 1 1 d . . . . .
H20 H 1.0969 0.3623 1.1205 0.083 Uiso 1 1 calc R U . . .
C21 C 0.9887(3) 0.2395(5) 1.0808(3) 0.0549(13) Uani 1 1 d . . . . .
H21 H 0.9782 0.2573 1.0257 0.066 Uiso 1 1 calc R U . . .
C22 C 0.8271(3) -0.1574(4) 1.0250(3) 0.0389(11) Uani 1 1 d . . . . .
C23 C 0.7565(3) -0.2417(5) 0.9883(3) 0.0580(14) Uani 1 1 d . . . . .
H23 H 0.7022 -0.2062 0.9551 0.070 Uiso 1 1 calc R U . . .
C24 C 0.7664(4) -0.3796(5) 1.0008(4) 0.0716(16) Uani 1 1 d . . . . .
H24 H 0.7190 -0.4378 0.9754 0.086 Uiso 1 1 calc R U . . .
C25 C 0.8474(4) -0.4313(5) 1.0517(4) 0.0692(15) Uani 1 1 d . . . . .
H25 H 0.8539 -0.5244 1.0602 0.083 Uiso 1 1 calc R U . . .
C26 C 0.9184(4) -0.3465(6) 1.0897(3) 0.0642(15) Uani 1 1 d . . . . .
H26 H 0.9724 -0.3817 1.1236 0.077 Uiso 1 1 calc R U . . .
C27 C 0.9080(3) -0.2097(5) 1.0767(3) 0.0558(13) Uani 1 1 d . . . . .
H27 H 0.9551 -0.1512 1.1024 0.067 Uiso 1 1 calc R U . . .

loop_
_atom_site_aniso_label
_atom_site_aniso_U_11
_atom_site_aniso_U_22
_atom_site_aniso_U_33
_atom_site_aniso_U_23
_atom_site_aniso_U_13
_atom_site_aniso_U_12
Sn1 0.0438(2) 0.0489(2) 0.0437(2) -0.00312(18) 0.00680(15) -0.00387(17)
F1 0.058(2) 0.141(3) 0.094(3) 0.021(2) -0.0149(19) -0.002(2)
N1 0.044(3) 0.055(3) 0.070(3) -0.005(2) 0.015(2) 0.001(2)
N2 0.045(3) 0.056(3) 0.074(3) -0.003(2) 0.015(2) 0.000(2)
N3 0.042(3) 0.058(3) 0.068(3) 0.002(2) 0.010(2) -0.002(2)
S1 0.0488(8) 0.0686(9) 0.0663(9) -0.0035(8) 0.0129(7) 0.0114(7)
S2 0.0531(9) 0.0840(10) 0.0628(9) -0.0152(8) 0.0153(7) 0.0037(8)
C1 0.042(3) 0.053(3) 0.067(4) 0.007(3) 0.019(3) 0.003(2)
C2 0.045(3) 0.046(3) 0.064(3) 0.001(3) 0.014(3) -0.001(3)
C3 0.058(4) 0.060(3) 0.070(4) -0.001(3) 0.017(3) -0.003(3)
C4 0.038(3) 0.055(3) 0.061(3) 0.004(3) 0.010(3) 0.000(3)
C5 0.060(4) 0.058(4) 0.079(4) -0.004(3) 0.012(3) 0.008(3)
C6 0.077(5) 0.074(4) 0.064(4) -0.009(3) 0.004(3) -0.003(3)
C7 0.053(4) 0.081(4) 0.062(4) 0.016(3) 0.004(3) -0.004(3)
C8 0.044(3) 0.069(4) 0.082(4) 0.016(3) 0.020(3) 0.014(3)
C9 0.053(4) 0.058(3) 0.079(4) -0.001(3) 0.021(3) -0.002(3)
C10 0.036(3) 0.048(3) 0.041(3) -0.001(2) -0.002(2) -0.002(2)
C11 0.055(3) 0.056(3) 0.060(3) 0.003(3) 0.015(3) 0.001(3)
C12 0.072(4) 0.100(5) 0.054(4) 0.001(4) 0.024(3) 0.003(4)
C13 0.071(4) 0.104(5) 0.052(4) 0.024(4) 0.003(3) -0.019(4)
C14 0.081(5) 0.060(4) 0.067(4) 0.017(4) -0.015(4) -0.013(3)
C15 0.072(4) 0.049(3) 0.053(4) -0.008(3) 0.000(3) 0.000(3)
C16 0.040(3) 0.046(3) 0.047(3) -0.004(2) 0.006(2) 0.000(2)
C17 0.069(4) 0.061(3) 0.047(3) -0.005(3) 0.017(3) -0.014(3)
C18 0.078(4) 0.082(4) 0.044(3) -0.016(3) 0.005(3) 0.005(4)
C19 0.053(4) 0.068(4) 0.079(5) -0.028(3) -0.003(3) -0.006(3)
C20 0.052(4) 0.066(4) 0.083(5) -0.012(3) 0.013(3) -0.006(3)
C21 0.052(3) 0.057(3) 0.052(3) -0.005(3) 0.011(3) -0.005(3)
C22 0.040(3) 0.038(2) 0.040(3) 0.003(2) 0.015(2) 0.002(2)
C23 0.047(3) 0.055(3) 0.062(4) -0.005(3) 0.004(3) 0.003(3)
C24 0.060(4) 0.054(3) 0.091(5) -0.009(3) 0.009(3) -0.010(3)
C25 0.074(4) 0.052(3) 0.080(4) -0.002(3) 0.021(3) 0.006(3)
C26 0.050(4) 0.073(4) 0.062(4) 0.006(3) 0.007(3) 0.014(3)
C27 0.050(3) 0.059(3) 0.055(3) -0.003(3) 0.012(3) -0.002(3)

loop_
_atom_type_symbol
_atom_type_description
_atom_type_scat_dispersion_real
_atom_type_scat_dispersion_imag
_atom_type_scat_source
C C 0.0033 0.0016 'International Tables Vol C Tables 4.2.6.8 and 6.1.1.4'
H H 0.0000 0.0000 'International Tables Vol C Tables 4.2.6.8 and 6.1.1.4'
N N 0.0061 0.0033 'International Tables Vol C Tables 4.2.6.8 and 6.1.1.4'
Sn Sn -0.6537 1.4246 'International Tables Vol C Tables 4.2.6.8 and 6.1.1.4'
S S 0.1246 0.1234 'International Tables Vol C Tables 4.2.6.8 and 6.1.1.4'
F F 0.0171 0.0103 'International Tables Vol C Tables 4.2.6.8 and 6.1.1.4'

loop_
_geom_angle_atom_site_label_1
_geom_angle_atom_site_label_2
_geom_angle_atom_site_label_3
_geom_angle
_geom_angle_site_symmetry_1
_geom_angle_site_symmetry_3
C10 Sn1 C22 119.12(17) . .
C10 Sn1 C16 106.73(18) . .
C22 Sn1 C16 109.38(17) . .
C10 Sn1 S2 107.99(13) . .
C22 Sn1 S2 113.06(11) . .
C16 Sn1 S2 98.40(12) . .
C10 Sn1 N1 80.61(14) . .
C22 Sn1 N1 86.59(14) . .
C16 Sn1 N1 154.54(14) . .
S2 Sn1 N1 56.43(9) . .
C1 N1 N2 112.3(4) . .
C1 N1 Sn1 82.9(3) . .
N2 N1 Sn1 163.2(3) . .
C2 N2 N1 114.0(4) . .
C3 N3 C2 120.8(5) . .
C1 S1 C2 86.7(2) . .
C1 S2 Sn1 96.79(17) . .
N1 C1 S1 114.3(4) . .
N1 C1 S2 123.3(4) . .
S1 C1 S2 122.4(3) . .
N2 C2 N3 121.7(5) . .
N2 C2 S1 112.7(4) . .
N3 C2 S1 125.6(4) . .
N3 C3 C4 124.4(5) . .
N3 C3 H3 117.8 . .
C4 C3 H3 117.8 . .
C9 C4 C5 117.2(5) . .
C9 C4 C3 120.7(5) . .
C5 C4 C3 122.1(5) . .
C4 C5 C6 121.5(5) . .
C4 C5 H5 119.3 . .
C6 C5 H5 119.3 . .
C7 C6 C5 118.3(6) . .
C7 C6 H6 120.8 . .
C5 C6 H6 120.8 . .
C8 C7 C6 122.9(6) . .
C8 C7 F1 118.3(6) . .
C6 C7 F1 118.8(6) . .
C7 C8 C9 117.3(5) . .
C7 C8 H8 121.3 . .
C9 C8 H8 121.3 . .
C4 C9 C8 122.7(5) . .
C4 C9 H9 118.6 . .
C8 C9 H9 118.6 . .
C15 C10 C11 117.6(5) . .
C15 C10 Sn1 119.1(4) . .
C11 C10 Sn1 123.1(4) . .
C12 C11 C10 121.2(5) . .
C12 C11 H11 119.4 . .
C10 C11 H11 119.4 . .
C13 C12 C11 120.4(6) . .
C13 C12 H12 119.8 . .
C11 C12 H12 119.8 . .
C12 C13 C14 119.1(6) . .
C12 C13 H13 120.4 . .
C14 C13 H13 120.4 . .
C13 C14 C15 121.3(6) . .
C13 C14 H14 119.4 . .
C15 C14 H14 119.4 . .
C14 C15 C10 120.4(5) . .
C14 C15 H15 119.8 . .
C10 C15 H15 119.8 . .
C17 C16 C21 116.8(5) . .
C17 C16 Sn1 123.4(4) . .
C21 C16 Sn1 119.8(4) . .
C16 C17 C18 120.8(5) . .
C16 C17 H17 119.6 . .
C18 C17 H17 119.6 . .
C19 C18 C17 121.0(5) . .
C19 C18 H18 119.5 . .
C17 C18 H18 119.5 . .
C18 C19 C20 119.5(5) . .
C18 C19 H19 120.2 . .
C20 C19 H19 120.2 . .
C19 C20 C21 119.4(5) . .
C19 C20 H20 120.3 . .
C21 C20 H20 120.3 . .
C20 C21 C16 122.5(5) . .
C20 C21 H21 118.8 . .
C16 C21 H21 118.8 . .
C23 C22 C27 120.5(4) . .
C23 C22 Sn1 123.2(3) . .
C27 C22 Sn1 116.3(3) . .
C22 C23 C24 119.6(5) . .
C22 C23 H23 120.2 . .
C24 C23 H23 120.2 . .
C23 C24 C25 119.7(5) . .
C23 C24 H24 120.2 . .
C25 C24 H24 120.2 . .
C26 C25 C24 120.9(5) . .
C26 C25 H25 119.5 . .
C24 C25 H25 119.5 . .
C27 C26 C25 118.9(5) . .
C27 C26 H26 120.5 . .
C25 C26 H26 120.5 . .
C26 C27 C22 120.4(5) . .
C26 C27 H27 119.8 . .
C22 C27 H27 119.8 . .

loop_
_geom_bond_atom_site_label_1
_geom_bond_atom_site_label_2
_geom_bond_distance
_geom_bond_site_symmetry_2
Sn1 C10 2.128(5) .
Sn1 C22 2.138(4) .
Sn1 C16 2.157(5) .
Sn1 S2 2.4826(14) .
Sn1 N1 3.102(4) .
F1 C7 1.379(6) .
N1 C1 1.293(6) .
N1 N2 1.393(5) .
N2 C2 1.302(6) .
N3 C3 1.280(6) .
N3 C2 1.407(6) .
S1 C1 1.756(5) .
S1 C2 1.762(5) .
S2 C1 1.760(5) .
C3 C4 1.472(7) .
C3 H3 0.9300 .
C4 C9 1.379(6) .
C4 C5 1.380(7) .
C5 C6 1.390(7) .
C5 H5 0.9300 .
C6 C7 1.376(8) .
C6 H6 0.9300 .
C7 C8 1.345(7) .
C8 C9 1.401(7) .
C8 H8 0.9300 .
C9 H9 0.9300 .
C10 C15 1.375(6) .
C10 C11 1.378(6) .
C11 C12 1.372(7) .
C11 H11 0.9300 .
C12 C13 1.351(8) .
C12 H12 0.9300 .
C13 C14 1.359(8) .
C13 H13 0.9300 .
C14 C15 1.368(7) .
C14 H14 0.9300 .
C15 H15 0.9300 .
C16 C17 1.376(6) .
C16 C21 1.396(6) .
C17 C18 1.393(7) .
C17 H17 0.9300 .
C18 C19 1.366(8) .
C18 H18 0.9300 .
C19 C20 1.367(7) .
C19 H19 0.9300 .
C20 C21 1.381(7) .
C20 H20 0.9300 .
C21 H21 0.9300 .
C22 C23 1.367(6) .
C22 C27 1.397(6) .
C23 C24 1.379(7) .
C23 H23 0.9300 .
C24 C25 1.392(7) .
C24 H24 0.9300 .
C25 C26 1.379(7) .
C25 H25 0.9300 .
C26 C27 1.370(7) .
C26 H26 0.9300 .
C27 H27 0.9300 .
